data_7131046
loop_
_publ_author_name
'Litle, Elishua D.'
'Gabba\"i, Fran\,cois P.'

_publ_section_title
;
 A cationic gold-fluorenyl complex with a dative Au \\rightarrow C+ bond:
 synthesis, structure, and carbophilic reactivity
;
_journal_issue 5
_journal_name_full 'Chemical Communications'
_journal_page_first 603
_journal_page_last 606
_journal_paper_doi 10.1039/D2CC05436A
_journal_volume 59
_journal_year 2023
_chemical_formula_moiety 'C35 H30 Au Cl P S, B F4'
_chemical_formula_sum 'C35 H30 Au B Cl F4 P S'
_chemical_formula_weight 832.84
_chemical_name_systematic C35H30AuBClF4PS
_space_group_crystal_system monoclinic
_space_group_IT_number 14
_space_group_name_Hall '-P 2ybc'
_space_group_name_H-M_alt 'P 1 21/c 1'
_atom_sites_solution_hydrogens geom
_atom_sites_solution_primary iterative
_audit_creation_date 2022-11-11
_audit_creation_method
;
Olex2 1.5
(compiled 2022.04.07 svn.rca3783a0 for OlexSys, GUI svn.r6498)
;
_audit_update_record
;
2022-11-12 deposited with the CCDC.	2022-11-28 downloaded from the CCDC.
;
_cell_angle_alpha 90
_cell_angle_beta 105.244(2)
_cell_angle_gamma 90
_cell_formula_units_Z 4
_cell_length_a 10.7567(5)
_cell_length_b 15.5643(8)
_cell_length_c 19.0588(10)
_cell_measurement_reflns_used 9755
_cell_measurement_temperature 110.0
_cell_measurement_theta_max 30.56
_cell_measurement_theta_min 2.38
_cell_volume 3078.6(3)
_computing_cell_refinement 'SAINT V8.38A (Bruker, 2018)'
_computing_data_reduction 'SAINT V8.38A (Bruker, 2018)'
_computing_molecular_graphics 'Olex2 1.5 (Dolomanov et al., 2009)'
_computing_publication_material 'Olex2 1.5 (Dolomanov et al., 2009)'
_computing_structure_refinement 'XL  (Sheldrick, 2008)'
_computing_structure_solution 'olex2.solve (Bourhis et al., 2015)'
_diffrn_ambient_temperature 110.0
_diffrn_detector 'Bruker APEX2 area detector'
_diffrn_detector_area_resol_mean 7.9
_diffrn_detector_type 'CCD area detector'
_diffrn_measured_fraction_theta_full 0.997
_diffrn_measured_fraction_theta_max 0.999
_diffrn_measurement_device 'three-circle diffractometer'
_diffrn_measurement_device_type 'Bruker APEX-II CCD'
_diffrn_measurement_method '\f and \w scans'
_diffrn_radiation_monochromator 'mirror optics'
_diffrn_radiation_probe x-ray
_diffrn_radiation_type MoK\a
_diffrn_radiation_wavelength 0.71073
_diffrn_reflns_av_R_equivalents 0.0373
_diffrn_reflns_av_unetI/netI 0.0181
_diffrn_reflns_Laue_measured_fraction_full 0.997
_diffrn_reflns_Laue_measured_fraction_max 0.999
_diffrn_reflns_limit_h_max 15
_diffrn_reflns_limit_h_min -15
_diffrn_reflns_limit_k_max 21
_diffrn_reflns_limit_k_min -21
_diffrn_reflns_limit_l_max 26
_diffrn_reflns_limit_l_min -26
_diffrn_reflns_number 88696
_diffrn_reflns_point_group_measured_fraction_full 0.997
_diffrn_reflns_point_group_measured_fraction_max 0.999
_diffrn_reflns_theta_full 25.242
_diffrn_reflns_theta_max 30.029
_diffrn_reflns_theta_min 2.376
_diffrn_source 'microfocus sealed X-ray tube'
_diffrn_source_current 1.0
_diffrn_source_power 0.05
_diffrn_source_type 'Incoatec I\ms'
_diffrn_source_voltage 50.0
_diffrn_standards_number 0
_exptl_absorpt_coefficient_mu 5.035
_exptl_absorpt_correction_T_max 0.3812
_exptl_absorpt_correction_T_min 0.2052
_exptl_absorpt_correction_type multi-scan
_exptl_absorpt_process_details
;
SADABS-2016/2 (Bruker,2016/2) was used for absorption correction.
wR2(int) was 0.1063 before and 0.0496 after correction.
The Ratio of minimum to maximum transmission is 0.5383.
The \l/2 correction factor is Not present.
;
_exptl_crystal_colour yellow
_exptl_crystal_colour_primary yellow
_exptl_crystal_density_diffrn 1.797
_exptl_crystal_description block
_exptl_crystal_F_000 1632
_exptl_crystal_size_max 0.427
_exptl_crystal_size_mid 0.187
_exptl_crystal_size_min 0.124
_refine_diff_density_max 1.119
_refine_diff_density_min -0.963
_refine_diff_density_rms 0.085
_refine_ls_extinction_method none
_refine_ls_goodness_of_fit_ref 1.086
_refine_ls_hydrogen_treatment constr
_refine_ls_matrix_type full
_refine_ls_number_parameters 397
_refine_ls_number_reflns 8992
_refine_ls_number_restraints 0
_refine_ls_restrained_S_all 1.086
_refine_ls_R_factor_all 0.0205
_refine_ls_R_factor_gt 0.0180
_refine_ls_shift/su_max 0.008
_refine_ls_shift/su_mean 0.000
_refine_ls_structure_factor_coef Fsqd
_refine_ls_weighting_details 'w=1/[\s^2^(Fo^2^)+(0.0103P)^2^+4.0780P] where P=(Fo^2^+2Fc^2^)/3'
_refine_ls_weighting_scheme calc
_refine_ls_wR_factor_gt 0.0387
_refine_ls_wR_factor_ref 0.0396
_reflns_Friedel_coverage 0.000
_reflns_number_gt 8380
_reflns_number_total 8992
_reflns_threshold_expression 'I > 2\s(I)'
_cod_data_source_file d2cc05436a2.cif
_cod_data_source_block eli84_0m_a
_cod_depositor_comments 'Adding full bibliography for 7131043--7131047.cif.'
_cod_database_code 7131046
_shelxl_version_number 2013-3
_shelx_space_group_comment
;
The symmetry employed for this shelxl refinement is uniquely defined
by the following loop, which should always be used as a source of
symmetry information in preference to the above space-group names.
They are only intended as comments.
;
_shelx_estimated_absorpt_t_max 0.574
_shelx_estimated_absorpt_t_min 0.222
_olex2_refinement_description
;
1. Fixed Uiso
 At 1.2 times of:
  All C(H) groups, All C(H,H) groups
2.a Secondary CH2 refined with riding coordinates:
 C32(H32A,H32B), C33(H33A,H33B), C34(H34A,H34B), C35(H35A,H35B)
2.b Aromatic/amide H refined with riding coordinates:
 C3(H3), C4(H4), C5(H5), C6(H6), C8(H8), C9(H9), C10(H10), C11(H11), C12(H12),
 C14(H14), C15(H15), C16(H16), C17(H17), C18(H18), C22(H22), C23(H23), C24(H24),
  C25(H25), C28(H28), C29(H29), C30(H30), C31(H31)
;
_olex2_submission_original_sample_id Eli84
_olex2_submission_special_instructions 'No special instructions were received'

loop_
_space_group_symop_operation_xyz
'x, y, z'
'-x, y+1/2, -z+1/2'
'-x, -y, -z'
'x, -y-1/2, z-1/2'

loop_
_atom_site_label
_atom_site_type_symbol
_atom_site_fract_x
_atom_site_fract_y
_atom_site_fract_z
_atom_site_U_iso_or_equiv
_atom_site_adp_type
_atom_site_occupancy
_atom_site_site_symmetry_order
_atom_site_calc_flag
_atom_site_refinement_flags_posn
_atom_site_refinement_flags_adp
_atom_site_refinement_flags_occupancy
_atom_site_disorder_assembly
_atom_site_disorder_group
Au1 Au 0.28748(2) 0.79507(2) 0.69395(2) 0.01045(2) Uani 1 1 d . . . . .
Cl1 Cl 0.14170(5) 0.74578(3) 0.75811(3) 0.01713(9) Uani 1 1 d . . . . .
S1 S 0.36495(4) 0.65342(3) 0.67585(3) 0.01418(8) Uani 1 1 d . . . . .
P1 P 0.22081(5) 0.93219(3) 0.70470(3) 0.01227(9) Uani 1 1 d . . . . .
F1 F 0.22396(15) 0.31896(11) 0.54813(10) 0.0434(4) Uani 1 1 d . . . . .
F2 F 0.03096(16) 0.36592(11) 0.55850(12) 0.0534(5) Uani 1 1 d . . . . .
F3 F 0.06826(19) 0.22416(11) 0.55523(11) 0.0521(5) Uani 1 1 d . . . . .
F4 F 0.0467(2) 0.30364(12) 0.45327(10) 0.0545(5) Uani 1 1 d . . . . .
C1 C 0.31966(18) 0.99361(12) 0.66079(10) 0.0142(3) Uani 1 1 d . . . . .
C2 C 0.40405(18) 0.94607(12) 0.63269(9) 0.0129(3) Uani 1 1 d . . . . .
C3 C 0.48329(19) 0.98969(12) 0.59619(10) 0.0150(3) Uani 1 1 d . . . . .
H3 H 0.5428 0.9584 0.5770 0.018 Uiso 1 1 calc R U . . .
C4 C 0.4745(2) 1.07812(13) 0.58818(10) 0.0173(4) Uani 1 1 d . . . . .
H4 H 0.5279 1.1071 0.5632 0.021 Uiso 1 1 calc R U . . .
C5 C 0.3882(2) 1.12527(13) 0.61624(11) 0.0204(4) Uani 1 1 d . . . . .
H5 H 0.3828 1.1859 0.6102 0.025 Uiso 1 1 calc R U . . .
C6 C 0.3107(2) 1.08335(13) 0.65282(12) 0.0195(4) Uani 1 1 d . . . . .
H6 H 0.2520 1.1149 0.6724 0.023 Uiso 1 1 calc R U . . .
C7 C 0.24980(18) 0.96748(12) 0.79713(10) 0.0136(3) Uani 1 1 d . . . . .
C8 C 0.3686(2) 1.00439(13) 0.83126(11) 0.0183(4) Uani 1 1 d . . . . .
H8 H 0.4324 1.0114 0.8054 0.022 Uiso 1 1 calc R U . . .
C9 C 0.3928(2) 1.03073(14) 0.90290(11) 0.0209(4) Uani 1 1 d . . . . .
H9 H 0.4738 1.0554 0.9265 0.025 Uiso 1 1 calc R U . . .
C10 C 0.2995(2) 1.02132(13) 0.94036(11) 0.0199(4) Uani 1 1 d . . . . .
H10 H 0.3159 1.0410 0.9891 0.024 Uiso 1 1 calc R U . . .
C11 C 0.1820(2) 0.98327(14) 0.90701(11) 0.0201(4) Uani 1 1 d . . . . .
H11 H 0.1187 0.9763 0.9332 0.024 Uiso 1 1 calc R U . . .
C12 C 0.15708(19) 0.95547(13) 0.83565(11) 0.0166(4) Uani 1 1 d . . . . .
H12 H 0.0775 0.9284 0.8130 0.020 Uiso 1 1 calc R U . . .
C13 C 0.05546(18) 0.95014(12) 0.65785(10) 0.0145(3) Uani 1 1 d . . . . .
C14 C -0.0079(2) 0.89322(13) 0.60376(11) 0.0193(4) Uani 1 1 d . . . . .
H14 H 0.0318 0.8406 0.5967 0.023 Uiso 1 1 calc R U . . .
C15 C -0.1293(2) 0.91387(15) 0.56027(12) 0.0238(4) Uani 1 1 d . . . . .
H15 H -0.1736 0.8751 0.5237 0.029 Uiso 1 1 calc R U . . .
C16 C -0.1854(2) 0.99130(14) 0.57055(12) 0.0225(4) Uani 1 1 d . . . . .
H16 H -0.2671 1.0063 0.5396 0.027 Uiso 1 1 calc R U . . .
C17 C -0.1245(2) 1.04695(14) 0.62511(12) 0.0229(4) Uani 1 1 d . . . . .
H17 H -0.1655 1.0990 0.6324 0.027 Uiso 1 1 calc R U . . .
C18 C -0.0037(2) 1.02701(13) 0.66928(11) 0.0195(4) Uani 1 1 d . . . . .
H18 H 0.0385 1.0651 0.7069 0.023 Uiso 1 1 calc R U . . .
C19 C 0.41462(17) 0.84881(12) 0.63875(10) 0.0114(3) Uani 1 1 d . . . . .
C20 C 0.38805(18) 0.80497(11) 0.56558(10) 0.0134(3) Uani 1 1 d . . . . .
C21 C 0.4987(2) 0.76120(12) 0.55870(11) 0.0172(4) Uani 1 1 d . . . . .
C22 C 0.4963(2) 0.71663(13) 0.49499(12) 0.0230(4) Uani 1 1 d . . . . .
H22 H 0.5715 0.6889 0.4889 0.028 Uiso 1 1 calc R U . . .
C23 C 0.3815(3) 0.71359(13) 0.44045(12) 0.0258(5) Uani 1 1 d . . . . .
H23 H 0.3784 0.6825 0.3971 0.031 Uiso 1 1 calc R U . . .
C24 C 0.2715(2) 0.75496(13) 0.44791(11) 0.0226(4) Uani 1 1 d . . . . .
H24 H 0.1936 0.7506 0.4104 0.027 Uiso 1 1 calc R U . . .
C25 C 0.2747(2) 0.80296(13) 0.51026(10) 0.0174(4) Uani 1 1 d . . . . .
H25 H 0.2008 0.8336 0.5147 0.021 Uiso 1 1 calc R U . . .
C26 C 0.55020(18) 0.81979(12) 0.67543(11) 0.0150(3) Uani 1 1 d . . . . .
C27 C 0.59970(19) 0.77128(13) 0.62679(12) 0.0183(4) Uani 1 1 d . . . . .
C28 C 0.7258(2) 0.74033(15) 0.64740(15) 0.0290(5) Uani 1 1 d . . . . .
H28 H 0.7608 0.7089 0.6143 0.035 Uiso 1 1 calc R U . . .
C29 C 0.7982(2) 0.75687(16) 0.71753(17) 0.0357(6) Uani 1 1 d . . . . .
H29 H 0.8841 0.7359 0.7327 0.043 Uiso 1 1 calc R U . . .
C30 C 0.7492(2) 0.80313(16) 0.76647(15) 0.0337(6) Uani 1 1 d . . . . .
H30 H 0.8012 0.8126 0.8145 0.040 Uiso 1 1 calc R U . . .
C31 C 0.6235(2) 0.83604(14) 0.74558(12) 0.0228(4) Uani 1 1 d . . . . .
H31 H 0.5897 0.8685 0.7785 0.027 Uiso 1 1 calc R U . . .
C32 C 0.2492(2) 0.61643(13) 0.59217(11) 0.0204(4) Uani 1 1 d . . . . .
H32A H 0.1754 0.6565 0.5777 0.024 Uiso 1 1 calc R U . . .
H32B H 0.2909 0.6117 0.5518 0.024 Uiso 1 1 calc R U . . .
C33 C 0.2054(2) 0.52860(14) 0.61173(13) 0.0253(4) Uani 1 1 d . . . . .
H33A H 0.1241 0.5115 0.5764 0.030 Uiso 1 1 calc R U . . .
H33B H 0.2718 0.4846 0.6116 0.030 Uiso 1 1 calc R U . . .
C34 C 0.1855(2) 0.53778(14) 0.68741(13) 0.0241(4) Uani 1 1 d . . . . .
H34A H 0.1702 0.4809 0.7069 0.029 Uiso 1 1 calc R U . . .
H34B H 0.1104 0.5751 0.6861 0.029 Uiso 1 1 calc R U . . .
C35 C 0.3087(2) 0.57800(13) 0.73461(11) 0.0195(4) Uani 1 1 d . . . . .
H35A H 0.3744 0.5332 0.7532 0.023 Uiso 1 1 calc R U . . .
H35B H 0.2909 0.6085 0.7765 0.023 Uiso 1 1 calc R U . . .
B1 B 0.0921(3) 0.30350(18) 0.52841(17) 0.0299(6) Uani 1 1 d . . . . .

loop_
_atom_site_aniso_label
_atom_site_aniso_U_11
_atom_site_aniso_U_22
_atom_site_aniso_U_33
_atom_site_aniso_U_23
_atom_site_aniso_U_13
_atom_site_aniso_U_12
Au1 0.01156(3) 0.00971(3) 0.01032(3) 0.00034(2) 0.00331(2) 0.00008(2)
Cl1 0.0175(2) 0.0171(2) 0.0193(2) 0.00242(16) 0.00936(17) -0.00003(16)
S1 0.0153(2) 0.01075(19) 0.0175(2) 0.00125(16) 0.00599(17) 0.00136(16)
P1 0.0136(2) 0.0110(2) 0.0131(2) -0.00018(16) 0.00505(17) 0.00048(17)
F1 0.0242(8) 0.0471(10) 0.0616(11) 0.0059(8) 0.0161(7) 0.0048(7)
F2 0.0315(8) 0.0350(9) 0.0973(15) -0.0326(9) 0.0231(9) -0.0001(7)
F3 0.0666(12) 0.0291(8) 0.0684(13) -0.0059(8) 0.0315(10) -0.0094(8)
F4 0.0585(12) 0.0547(12) 0.0451(10) -0.0021(9) 0.0042(9) 0.0077(9)
C1 0.0171(9) 0.0122(8) 0.0138(8) 0.0009(6) 0.0047(7) -0.0005(7)
C2 0.0164(9) 0.0101(8) 0.0104(7) -0.0002(6) 0.0003(6) -0.0002(6)
C3 0.0177(9) 0.0143(8) 0.0141(8) 0.0004(7) 0.0062(7) -0.0007(7)
C4 0.0227(10) 0.0149(9) 0.0154(8) 0.0010(7) 0.0073(7) -0.0038(7)
C5 0.0296(11) 0.0113(9) 0.0223(10) 0.0021(7) 0.0102(8) -0.0007(8)
C6 0.0255(10) 0.0118(8) 0.0246(10) 0.0006(7) 0.0123(8) 0.0016(7)
C7 0.0167(9) 0.0114(8) 0.0137(8) -0.0016(6) 0.0054(7) 0.0002(7)
C8 0.0193(9) 0.0197(9) 0.0177(9) -0.0039(7) 0.0078(7) -0.0042(7)
C9 0.0232(10) 0.0206(10) 0.0186(9) -0.0055(8) 0.0051(8) -0.0077(8)
C10 0.0278(11) 0.0175(9) 0.0150(9) -0.0022(7) 0.0069(8) -0.0038(8)
C11 0.0237(10) 0.0217(10) 0.0176(9) 0.0001(8) 0.0102(8) -0.0007(8)
C12 0.0151(9) 0.0187(9) 0.0170(9) -0.0003(7) 0.0057(7) -0.0005(7)
C13 0.0143(8) 0.0147(8) 0.0151(8) 0.0016(7) 0.0046(7) 0.0027(7)
C14 0.0183(9) 0.0166(9) 0.0223(9) -0.0024(8) 0.0038(7) 0.0025(7)
C15 0.0204(10) 0.0242(11) 0.0236(10) -0.0035(8) 0.0000(8) -0.0013(8)
C16 0.0179(10) 0.0262(11) 0.0219(10) 0.0065(8) 0.0028(8) 0.0037(8)
C17 0.0238(10) 0.0223(10) 0.0230(10) 0.0036(8) 0.0070(8) 0.0100(8)
C18 0.0232(10) 0.0180(9) 0.0170(9) -0.0018(7) 0.0046(8) 0.0049(8)
C19 0.0113(8) 0.0110(8) 0.0124(8) 0.0012(6) 0.0039(6) -0.0007(6)
C20 0.0181(9) 0.0101(8) 0.0137(8) 0.0009(6) 0.0071(7) -0.0006(7)
C21 0.0218(10) 0.0113(8) 0.0217(9) 0.0033(7) 0.0116(8) 0.0011(7)
C22 0.0378(12) 0.0133(9) 0.0250(10) 0.0024(8) 0.0210(9) 0.0041(8)
C23 0.0509(15) 0.0127(9) 0.0174(9) -0.0015(7) 0.0153(9) -0.0017(9)
C24 0.0380(12) 0.0156(9) 0.0126(8) 0.0005(7) 0.0038(8) -0.0042(8)
C25 0.0227(10) 0.0148(9) 0.0143(8) 0.0014(7) 0.0041(7) -0.0014(7)
C26 0.0117(8) 0.0131(8) 0.0193(9) 0.0041(7) 0.0025(7) -0.0011(6)
C27 0.0152(9) 0.0137(8) 0.0283(10) 0.0057(7) 0.0099(8) 0.0012(7)
C28 0.0185(10) 0.0207(10) 0.0509(15) 0.0084(10) 0.0146(10) 0.0043(8)
C29 0.0133(10) 0.0259(12) 0.0634(18) 0.0148(12) 0.0019(11) 0.0018(9)
C30 0.0219(11) 0.0269(12) 0.0413(14) 0.0113(10) -0.0111(10) -0.0077(9)
C31 0.0217(10) 0.0192(10) 0.0230(10) 0.0040(8) -0.0020(8) -0.0046(8)
C32 0.0269(10) 0.0165(9) 0.0172(9) -0.0027(7) 0.0048(8) -0.0027(8)
C33 0.0337(12) 0.0168(10) 0.0279(11) -0.0048(8) 0.0122(9) -0.0084(9)
C34 0.0288(11) 0.0163(10) 0.0317(11) -0.0012(8) 0.0161(9) -0.0053(8)
C35 0.0261(10) 0.0148(9) 0.0201(9) 0.0074(7) 0.0102(8) 0.0048(8)
B1 0.0262(13) 0.0226(12) 0.0423(15) -0.0084(11) 0.0115(11) 0.0019(10)

loop_
_atom_type_symbol
_atom_type_description
_atom_type_scat_dispersion_real
_atom_type_scat_dispersion_imag
_atom_type_scat_source
C C 0.0033 0.0016 'International Tables Vol C Tables 4.2.6.8 and 6.1.1.4'
H H 0.0000 0.0000 'International Tables Vol C Tables 4.2.6.8 and 6.1.1.4'
Au Au -2.0133 8.8022 'International Tables Vol C Tables 4.2.6.8 and 6.1.1.4'
B B 0.0013 0.0007 'International Tables Vol C Tables 4.2.6.8 and 6.1.1.4'
Cl Cl 0.1484 0.1585 'International Tables Vol C Tables 4.2.6.8 and 6.1.1.4'
F F 0.0171 0.0103 'International Tables Vol C Tables 4.2.6.8 and 6.1.1.4'
P P 0.1023 0.0942 'International Tables Vol C Tables 4.2.6.8 and 6.1.1.4'
S S 0.1246 0.1234 'International Tables Vol C Tables 4.2.6.8 and 6.1.1.4'

loop_
_geom_angle_atom_site_label_1
_geom_angle_atom_site_label_2
_geom_angle_atom_site_label_3
_geom_angle
_geom_angle_site_symmetry_1
_geom_angle_site_symmetry_3
_geom_angle_publ_flag
Cl1 Au1 S1 94.514(16) . . ?
P1 Au1 Cl1 89.432(17) . . ?
P1 Au1 S1 175.896(16) . . ?
C19 Au1 Cl1 175.59(5) . . ?
C19 Au1 S1 89.85(5) . . ?
C19 Au1 P1 86.21(5) . . ?
C32 S1 Au1 103.27(7) . . ?
C35 S1 Au1 108.42(7) . . ?
C35 S1 C32 94.16(10) . . ?
C1 P1 Au1 102.61(6) . . ?
C1 P1 C7 108.91(9) . . ?
C7 P1 Au1 113.45(6) . . ?
C13 P1 Au1 113.36(7) . . ?
C13 P1 C1 108.51(9) . . ?
C13 P1 C7 109.61(9) . . ?
C2 C1 P1 115.19(14) . . ?
C2 C1 C6 121.53(18) . . ?
C6 C1 P1 123.25(15) . . ?
C1 C2 C3 118.51(17) . . ?
C1 C2 C19 123.14(17) . . ?
C3 C2 C19 118.34(17) . . ?
C2 C3 H3 120.0 . . ?
C4 C3 C2 120.05(18) . . ?
C4 C3 H3 120.0 . . ?
C3 C4 H4 119.6 . . ?
C3 C4 C5 120.88(18) . . ?
C5 C4 H4 119.6 . . ?
C4 C5 H5 120.2 . . ?
C6 C5 C4 119.68(18) . . ?
C6 C5 H5 120.2 . . ?
C1 C6 H6 120.3 . . ?
C5 C6 C1 119.34(19) . . ?
C5 C6 H6 120.3 . . ?
C8 C7 P1 119.04(14) . . ?
C8 C7 C12 120.16(17) . . ?
C12 C7 P1 120.76(15) . . ?
C7 C8 H8 120.2 . . ?
C9 C8 C7 119.59(18) . . ?
C9 C8 H8 120.2 . . ?
C8 C9 H9 119.9 . . ?
C8 C9 C10 120.26(19) . . ?
C10 C9 H9 119.9 . . ?
C9 C10 H10 119.8 . . ?
C9 C10 C11 120.34(19) . . ?
C11 C10 H10 119.8 . . ?
C10 C11 H11 120.0 . . ?
C12 C11 C10 120.03(19) . . ?
C12 C11 H11 120.0 . . ?
C7 C12 H12 120.2 . . ?
C11 C12 C7 119.59(19) . . ?
C11 C12 H12 120.2 . . ?
C14 C13 P1 119.88(15) . . ?
C14 C13 C18 120.32(18) . . ?
C18 C13 P1 119.28(15) . . ?
C13 C14 H14 120.2 . . ?
C15 C14 C13 119.66(19) . . ?
C15 C14 H14 120.2 . . ?
C14 C15 H15 120.2 . . ?
C16 C15 C14 119.6(2) . . ?
C16 C15 H15 120.2 . . ?
C15 C16 H16 119.5 . . ?
C17 C16 C15 121.0(2) . . ?
C17 C16 H16 119.5 . . ?
C16 C17 H17 120.0 . . ?
C16 C17 C18 120.1(2) . . ?
C18 C17 H17 120.0 . . ?
C13 C18 H18 120.3 . . ?
C17 C18 C13 119.32(19) . . ?
C17 C18 H18 120.3 . . ?
C2 C19 Au1 112.84(12) . . ?
C20 C19 Au1 106.96(12) . . ?
C20 C19 C2 112.79(15) . . ?
C20 C19 C26 102.55(15) . . ?
C26 C19 Au1 108.96(12) . . ?
C26 C19 C2 112.12(15) . . ?
C21 C20 C19 110.20(16) . . ?
C25 C20 C19 128.83(17) . . ?
C25 C20 C21 120.96(18) . . ?
C20 C21 C27 108.28(17) . . ?
C22 C21 C20 120.0(2) . . ?
C22 C21 C27 131.7(2) . . ?
C21 C22 H22 120.7 . . ?
C23 C22 C21 118.6(2) . . ?
C23 C22 H22 120.7 . . ?
C22 C23 H23 119.3 . . ?
C24 C23 C22 121.43(19) . . ?
C24 C23 H23 119.3 . . ?
C23 C24 H24 119.8 . . ?
C23 C24 C25 120.3(2) . . ?
C25 C24 H24 119.8 . . ?
C20 C25 C24 118.6(2) . . ?
C20 C25 H25 120.7 . . ?
C24 C25 H25 120.7 . . ?
C27 C26 C19 110.03(17) . . ?
C31 C26 C19 128.85(19) . . ?
C31 C26 C27 121.11(19) . . ?
C26 C27 C21 108.72(17) . . ?
C28 C27 C21 130.7(2) . . ?
C28 C27 C26 120.6(2) . . ?
C27 C28 H28 121.1 . . ?
C29 C28 C27 117.8(2) . . ?
C29 C28 H28 121.1 . . ?
C28 C29 H29 119.0 . . ?
C28 C29 C30 122.0(2) . . ?
C30 C29 H29 119.0 . . ?
C29 C30 H30 119.8 . . ?
C29 C30 C31 120.5(2) . . ?
C31 C30 H30 119.8 . . ?
C26 C31 C30 118.0(2) . . ?
C26 C31 H31 121.0 . . ?
C30 C31 H31 121.0 . . ?
S1 C32 H32A 110.8 . . ?
S1 C32 H32B 110.8 . . ?
H32A C32 H32B 108.9 . . ?
C33 C32 S1 104.53(14) . . ?
C33 C32 H32A 110.8 . . ?
C33 C32 H32B 110.8 . . ?
C32 C33 H33A 110.5 . . ?
C32 C33 H33B 110.5 . . ?
H33A C33 H33B 108.7 . . ?
C34 C33 C32 106.13(17) . . ?
C34 C33 H33A 110.5 . . ?
C34 C33 H33B 110.5 . . ?
C33 C34 H34A 110.5 . . ?
C33 C34 H34B 110.5 . . ?
C33 C34 C35 106.28(17) . . ?
H34A C34 H34B 108.7 . . ?
C35 C34 H34A 110.5 . . ?
C35 C34 H34B 110.5 . . ?
S1 C35 H35A 110.5 . . ?
S1 C35 H35B 110.5 . . ?
C34 C35 S1 106.13(14) . . ?
C34 C35 H35A 110.5 . . ?
C34 C35 H35B 110.5 . . ?
H35A C35 H35B 108.7 . . ?
F2 B1 F1 109.3(2) . . ?
F2 B1 F3 108.6(2) . . ?
F2 B1 F4 110.6(2) . . ?
F3 B1 F1 109.2(2) . . ?
F3 B1 F4 109.5(2) . . ?
F4 B1 F1 109.7(2) . . ?

loop_
_geom_bond_atom_site_label_1
_geom_bond_atom_site_label_2
_geom_bond_distance
_geom_bond_site_symmetry_2
_geom_bond_publ_flag
Au1 Cl1 2.3561(5) . ?
Au1 S1 2.4136(5) . ?
Au1 P1 2.2778(5) . ?
Au1 C19 2.1054(17) . ?
S1 C32 1.839(2) . ?
S1 C35 1.832(2) . ?
P1 C1 1.7924(19) . ?
P1 C7 1.7927(19) . ?
P1 C13 1.790(2) . ?
F1 B1 1.390(3) . ?
F2 B1 1.380(3) . ?
F3 B1 1.386(3) . ?
F4 B1 1.386(4) . ?
C1 C2 1.384(3) . ?
C1 C6 1.406(3) . ?
C2 C3 1.408(3) . ?
C2 C19 1.520(3) . ?
C3 H3 0.9500 . ?
C3 C4 1.385(3) . ?
C4 H4 0.9500 . ?
C4 C5 1.395(3) . ?
C5 H5 0.9500 . ?
C5 C6 1.383(3) . ?
C6 H6 0.9500 . ?
C7 C8 1.396(3) . ?
C7 C12 1.398(3) . ?
C8 H8 0.9500 . ?
C8 C9 1.383(3) . ?
C9 H9 0.9500 . ?
C9 C10 1.384(3) . ?
C10 H10 0.9500 . ?
C10 C11 1.389(3) . ?
C11 H11 0.9500 . ?
C11 C12 1.384(3) . ?
C12 H12 0.9500 . ?
C13 C14 1.394(3) . ?
C13 C18 1.399(3) . ?
C14 H14 0.9500 . ?
C14 C15 1.388(3) . ?
C15 H15 0.9500 . ?
C15 C16 1.385(3) . ?
C16 H16 0.9500 . ?
C16 C17 1.379(3) . ?
C17 H17 0.9500 . ?
C17 C18 1.385(3) . ?
C18 H18 0.9500 . ?
C19 C20 1.511(2) . ?
C19 C26 1.511(3) . ?
C20 C21 1.408(3) . ?
C20 C25 1.387(3) . ?
C21 C22 1.393(3) . ?
C21 C27 1.465(3) . ?
C22 H22 0.9500 . ?
C22 C23 1.390(3) . ?
C23 H23 0.9500 . ?
C23 C24 1.387(3) . ?
C24 H24 0.9500 . ?
C24 C25 1.396(3) . ?
C25 H25 0.9500 . ?
C26 C27 1.405(3) . ?
C26 C31 1.385(3) . ?
C27 C28 1.395(3) . ?
C28 H28 0.9500 . ?
C28 C29 1.383(4) . ?
C29 H29 0.9500 . ?
C29 C30 1.387(4) . ?
C30 H30 0.9500 . ?
C30 C31 1.402(3) . ?
C31 H31 0.9500 . ?
C32 H32A 0.9900 . ?
C32 H32B 0.9900 . ?
C32 C33 1.524(3) . ?
C33 H33A 0.9900 . ?
C33 H33B 0.9900 . ?
C33 C34 1.520(3) . ?
C34 H34A 0.9900 . ?
C34 H34B 0.9900 . ?
C34 C35 1.527(3) . ?
C35 H35A 0.9900 . ?
C35 H35B 0.9900 . ?

loop_
_geom_torsion_atom_site_label_1
_geom_torsion_atom_site_label_2
_geom_torsion_atom_site_label_3
_geom_torsion_atom_site_label_4
_geom_torsion
_geom_torsion_site_symmetry_1
_geom_torsion_site_symmetry_2
_geom_torsion_site_symmetry_3
_geom_torsion_site_symmetry_4
_geom_torsion_publ_flag
Au1 S1 C32 C33 -128.48(13) . . . . ?
Au1 S1 C35 C34 95.80(13) . . . . ?
Au1 P1 C1 C2 0.74(15) . . . . ?
Au1 P1 C1 C6 178.75(16) . . . . ?
Au1 P1 C7 C8 87.36(16) . . . . ?
Au1 P1 C7 C12 -90.25(16) . . . . ?
Au1 P1 C13 C14 -18.38(18) . . . . ?
Au1 P1 C13 C18 169.89(14) . . . . ?
Au1 C19 C20 C21 -118.63(14) . . . . ?
Au1 C19 C20 C25 60.3(2) . . . . ?
Au1 C19 C26 C27 117.75(15) . . . . ?
Au1 C19 C26 C31 -63.1(2) . . . . ?
S1 C32 C33 C34 42.1(2) . . . . ?
P1 C1 C2 C3 178.85(14) . . . . ?
P1 C1 C2 C19 -0.6(2) . . . . ?
P1 C1 C6 C5 -178.08(16) . . . . ?
P1 C7 C8 C9 -179.06(16) . . . . ?
P1 C7 C12 C11 179.94(16) . . . . ?
P1 C13 C14 C15 -170.45(17) . . . . ?
P1 C13 C18 C17 170.07(16) . . . . ?
C1 P1 C7 C8 -26.22(19) . . . . ?
C1 P1 C7 C12 156.16(16) . . . . ?
C1 P1 C13 C14 94.91(17) . . . . ?
C1 P1 C13 C18 -76.82(17) . . . . ?
C1 C2 C3 C4 -0.9(3) . . . . ?
C1 C2 C19 Au1 0.1(2) . . . . ?
C1 C2 C19 C20 121.47(19) . . . . ?
C1 C2 C19 C26 -123.36(19) . . . . ?
C2 C1 C6 C5 -0.2(3) . . . . ?
C2 C3 C4 C5 0.4(3) . . . . ?
C2 C19 C20 C21 116.74(17) . . . . ?
C2 C19 C20 C25 -64.3(2) . . . . ?
C2 C19 C26 C27 -116.62(18) . . . . ?
C2 C19 C26 C31 62.6(3) . . . . ?
C3 C2 C19 Au1 -179.35(13) . . . . ?
C3 C2 C19 C20 -58.0(2) . . . . ?
C3 C2 C19 C26 57.2(2) . . . . ?
C3 C4 C5 C6 0.3(3) . . . . ?
C4 C5 C6 C1 -0.3(3) . . . . ?
C6 C1 C2 C3 0.8(3) . . . . ?
C6 C1 C2 C19 -178.67(18) . . . . ?
C7 P1 C1 C2 121.25(15) . . . . ?
C7 P1 C1 C6 -60.74(19) . . . . ?
C7 P1 C13 C14 -146.27(16) . . . . ?
C7 P1 C13 C18 42.00(18) . . . . ?
C7 C8 C9 C10 -0.6(3) . . . . ?
C8 C7 C12 C11 2.4(3) . . . . ?
C8 C9 C10 C11 1.7(3) . . . . ?
C9 C10 C11 C12 -0.8(3) . . . . ?
C10 C11 C12 C7 -1.2(3) . . . . ?
C12 C7 C8 C9 -1.4(3) . . . . ?
C13 P1 C1 C2 -119.48(15) . . . . ?
C13 P1 C1 C6 58.53(19) . . . . ?
C13 P1 C7 C8 -144.80(16) . . . . ?
C13 P1 C7 C12 37.59(18) . . . . ?
C13 C14 C15 C16 0.8(3) . . . . ?
C14 C13 C18 C17 -1.6(3) . . . . ?
C14 C15 C16 C17 -2.4(3) . . . . ?
C15 C16 C17 C18 1.9(3) . . . . ?
C16 C17 C18 C13 0.1(3) . . . . ?
C18 C13 C14 C15 1.2(3) . . . . ?
C19 C2 C3 C4 178.61(17) . . . . ?
C19 C20 C21 C22 -179.49(17) . . . . ?
C19 C20 C21 C27 2.1(2) . . . . ?
C19 C20 C25 C24 -177.50(18) . . . . ?
C19 C26 C27 C21 -3.6(2) . . . . ?
C19 C26 C27 C28 177.34(18) . . . . ?
C19 C26 C31 C30 -178.62(19) . . . . ?
C20 C19 C26 C27 4.6(2) . . . . ?
C20 C19 C26 C31 -176.17(19) . . . . ?
C20 C21 C22 C23 -2.7(3) . . . . ?
C20 C21 C27 C26 0.9(2) . . . . ?
C20 C21 C27 C28 179.8(2) . . . . ?
C21 C20 C25 C24 1.4(3) . . . . ?
C21 C22 C23 C24 1.1(3) . . . . ?
C21 C27 C28 C29 -176.9(2) . . . . ?
C22 C21 C27 C26 -177.2(2) . . . . ?
C22 C21 C27 C28 1.7(4) . . . . ?
C22 C23 C24 C25 1.7(3) . . . . ?
C23 C24 C25 C20 -2.9(3) . . . . ?
C25 C20 C21 C22 1.4(3) . . . . ?
C25 C20 C21 C27 -176.95(17) . . . . ?
C26 C19 C20 C21 -4.06(19) . . . . ?
C26 C19 C20 C25 174.91(18) . . . . ?
C26 C27 C28 C29 1.9(3) . . . . ?
C27 C21 C22 C23 175.3(2) . . . . ?
C27 C26 C31 C30 0.5(3) . . . . ?
C27 C28 C29 C30 -0.5(4) . . . . ?
C28 C29 C30 C31 -1.0(4) . . . . ?
C29 C30 C31 C26 0.9(3) . . . . ?
C31 C26 C27 C21 177.11(18) . . . . ?
C31 C26 C27 C28 -1.9(3) . . . . ?
C32 S1 C35 C34 -9.67(15) . . . . ?
C32 C33 C34 C35 -51.2(2) . . . . ?
C33 C34 C35 S1 35.6(2) . . . . ?
C35 S1 C32 C33 -18.45(16) . . . . ?
